data_7122048
loop_
_publ_author_name
'Yan, Chao'
'Yang, Hongwei'
'Qi, Xiujuan'
'Jin, Yunhe'
'Wang, Kangcai'
'Liu, Tianlin'
'Tian, Junjun'
'Nie, Fude'
'Cheng, Guangbin'
'Zhang, Qinghua'

_publ_section_title
;
 A simple and versatile strategy for taming FOX-7.
;
_journal_issue 67
_journal_name_full 'Chemical communications (Cambridge, England)'
_journal_page_first 9333
_journal_page_last 9336
_journal_paper_doi 10.1039/c8cc05562a
_journal_volume 54
_journal_year 2018
_chemical_formula_moiety 'C4 H5 N7 O8'
_chemical_formula_sum 'C4 H5 N7 O8'
_chemical_formula_weight 279.15
_space_group_crystal_system triclinic
_space_group_IT_number 2
_space_group_name_Hall '-P 1'
_space_group_name_H-M_alt 'P -1'
_symmetry_space_group_name_Hall '-P 1'
_symmetry_space_group_name_H-M 'P -1'
_atom_sites_solution_hydrogens geom
_atom_sites_solution_primary dual
_audit_creation_date 2018-07-24
_audit_creation_method
;
Olex2 1.2-beta
(compiled 2016.07.08 svn.r3312 for OlexSys, GUI svn.r5203)
;
_audit_update_record
;
2018-07-26 deposited with the CCDC.
2018-07-27 downloaded from the CCDC.
;
_cell_angle_alpha 99.275(11)
_cell_angle_beta 90.656(10)
_cell_angle_gamma 93.353(10)
_cell_formula_units_Z 4
_cell_length_a 5.886(3)
_cell_length_b 8.134(4)
_cell_length_c 20.460(9)
_cell_measurement_reflns_used 2039
_cell_measurement_temperature 173
_cell_measurement_theta_max 24.02
_cell_measurement_theta_min 2.88
_cell_volume 964.9(8)
_computing_molecular_graphics 'Olex2 (Dolomanov et al., 2009)'
_computing_publication_material 'Olex2 (Dolomanov et al., 2009)'
_computing_structure_refinement 'ShelXL (Sheldrick, 2015)'
_computing_structure_solution 'ShelXT (Sheldrick, 2015)'
_diffrn_ambient_temperature 173
_diffrn_measured_fraction_theta_full 0.991
_diffrn_measured_fraction_theta_max 0.980
_diffrn_measurement_device_type 'Bruker APEX-II CCD'
_diffrn_measurement_method '\f and \w scans'
_diffrn_radiation_type MoK\a
_diffrn_radiation_wavelength 0.71073
_diffrn_reflns_av_R_equivalents 0
_diffrn_reflns_av_unetI/netI 0.1013
_diffrn_reflns_Laue_measured_fraction_full 0.991
_diffrn_reflns_Laue_measured_fraction_max 0.980
_diffrn_reflns_number 4369
_diffrn_reflns_point_group_measured_fraction_full 0.991
_diffrn_reflns_point_group_measured_fraction_max 0.980
_diffrn_reflns_theta_full 25.242
_diffrn_reflns_theta_max 27.518
_diffrn_reflns_theta_min 1.009
_diffrn_standards_number 0
_exptl_absorpt_coefficient_mu 0.185
_exptl_absorpt_correction_T_max 0.964
_exptl_absorpt_correction_T_min 0.957
_exptl_absorpt_correction_type multi-scan
_exptl_absorpt_process_details
;
 TWINABS-2012/1 (Bruker,2012) was used for absorption correction.
 
For component 1:
 wR2(int) was 0.0737 before and 0.0570 after correction.
 The Ratio of minimum to maximum transmission not present.
 The \l/2 correction factor is Not present
 
For component 2:
 wR2(int) was 0.0719 before and 0.0534 after correction.
 The Ratio of minimum to maximum transmission is 0.81.
 The \l/2 correction factor is Not present

Final HKLF 4 output contains 14021 reflections, Rint = 0.0850
 (5667 with I > 3sig(I), Rint = 0.0719)
;
_exptl_crystal_colour 'clear whiteish colourless'
_exptl_crystal_colour_lustre clear
_exptl_crystal_colour_modifier whiteish
_exptl_crystal_colour_primary colourless
_exptl_crystal_density_diffrn 1.922
_exptl_crystal_description block
_exptl_crystal_F_000 568
_exptl_crystal_size_max 0.24
_exptl_crystal_size_mid 0.22
_exptl_crystal_size_min 0.2
_refine_diff_density_max 0.412
_refine_diff_density_min -0.387
_refine_diff_density_rms 0.097
_refine_ls_extinction_method none
_refine_ls_goodness_of_fit_ref 1.012
_refine_ls_hydrogen_treatment constr
_refine_ls_matrix_type full
_refine_ls_number_parameters 343
_refine_ls_number_reflns 4369
_refine_ls_number_restraints 1
_refine_ls_restrained_S_all 8.674
_refine_ls_R_factor_all 0.0817
_refine_ls_R_factor_gt 0.0525
_refine_ls_shift/su_max 0.001
_refine_ls_shift/su_mean 0.000
_refine_ls_structure_factor_coef Fsqd
_refine_ls_weighting_details 'w=1/[\s^2^(Fo^2^)+(0.0806P)^2^] where P=(Fo^2^+2Fc^2^)/3'
_refine_ls_weighting_scheme calc
_refine_ls_wR_factor_gt 0.1418
_refine_ls_wR_factor_ref 0.1517
_reflns_Friedel_coverage 0.000
_reflns_number_gt 2965
_reflns_number_total 4369
_reflns_threshold_expression 'I > 2\s(I)'
_cod_data_source_file c8cc05562a2.cif
_cod_data_source_block twin4
_cod_depositor_comments 'Adding full bibliography for 7122046--7122052.cif.'
_cod_database_code 7122048
_shelx_space_group_comment
;
The symmetry employed for this shelxl refinement is uniquely defined
by the following loop, which should always be used as a source of
symmetry information in preference to the above space-group names.
They are only intended as comments.
;
_olex2_refinement_description
;
1. Fixed Uiso
 At 1.2 times of:
  All C(H) groups, All C(H,H) groups
2. Restrained distances
 O4-O13
 -4 with sigma of 0.02
3. Others
 Fixed 1: DFIX(-4)
4.a Ternary CH refined with riding coordinates:
 C4(H4), C8(H8)
4.b Secondary CH2 refined with riding coordinates:
 C6(H6A,H6B), C2(H2A,H2B), C5(H5A,H5B), C1(H1A,H1B)
;
_shelx_shelxl_version_number 2014/7
_olex2_submission_special_instructions 'No special instructions were received'

loop_
_space_group_symop_operation_xyz
'x, y, z'
'-x, -y, -z'

loop_
_atom_site_label
_atom_site_type_symbol
_atom_site_fract_x
_atom_site_fract_y
_atom_site_fract_z
_atom_site_U_iso_or_equiv
_atom_site_adp_type
_atom_site_occupancy
_atom_site_site_symmetry_order
_atom_site_calc_flag
_atom_site_refinement_flags_posn
O4 O 0.4861(3) 0.4625(2) 0.73917(9) 0.0166(4) Uani 1 1 d D
O7 O 0.4629(3) 0.7564(2) 0.64045(9) 0.0155(4) Uani 1 1 d .
O12 O 0.9835(3) 1.0762(2) 0.76013(9) 0.0161(4) Uani 1 1 d .
O6 O -0.0259(3) 0.7570(2) 0.61212(9) 0.0173(4) Uani 1 1 d .
O8 O 0.2999(3) 0.8050(2) 0.73606(9) 0.0164(4) Uani 1 1 d .
O15 O 0.4677(3) 0.7428(3) 0.88333(9) 0.0195(4) Uani 1 1 d .
O13 O 0.7954(3) 0.7330(2) 0.75610(9) 0.0171(4) Uani 1 1 d D
O1 O 0.8239(3) 0.1901(3) 0.51257(10) 0.0211(5) Uani 1 1 d .
O14 O 0.9485(3) 0.7580(2) 0.85469(9) 0.0169(4) Uani 1 1 d .
O10 O 1.4155(3) 1.3044(3) 0.98263(9) 0.0212(5) Uani 1 1 d .
O3 O 0.4985(3) 0.1942(2) 0.73728(9) 0.0195(4) Uani 1 1 d .
O5 O -0.1797(3) 0.5069(3) 0.61152(9) 0.0203(5) Uani 1 1 d .
O9 O 1.3593(3) 1.3760(3) 0.88637(10) 0.0215(5) Uani 1 1 d .
O11 O 1.0032(3) 1.3474(3) 0.76817(9) 0.0191(4) Uani 1 1 d .
O16 O 0.3429(3) 0.9906(3) 0.89019(10) 0.0218(5) Uani 1 1 d .
O2 O 0.7880(3) 0.1127(3) 0.60839(11) 0.0283(5) Uani 1 1 d .
N10 N 0.8685(3) 1.2323(3) 0.85205(10) 0.0095(4) Uani 1 1 d .
N9 N 1.0620(3) 1.3501(3) 0.95253(10) 0.0124(5) Uani 1 1 d .
N11 N 0.8378(3) 1.0822(3) 0.94036(10) 0.0114(5) Uani 1 1 d .
N14 N 0.8220(3) 0.7993(3) 0.81356(10) 0.0116(5) Uani 1 1 d .
N3 N 0.2931(3) 0.4225(3) 0.56066(10) 0.0115(5) Uani 1 1 d .
N5 N 0.4495(3) 0.3165(3) 0.71353(10) 0.0119(5) Uani 1 1 d .
N12 N 0.9601(3) 1.2174(3) 0.78904(10) 0.0129(5) Uani 1 1 d .
N2 N 0.4746(3) 0.1553(3) 0.55183(10) 0.0127(5) Uani 1 1 d .
N4 N 0.3310(3) 0.2880(3) 0.65326(10) 0.0112(5) Uani 1 1 d .
N13 N 0.4799(3) 0.8855(3) 0.87386(10) 0.0148(5) Uani 1 1 d .
N7 N 0.3272(3) 0.7227(3) 0.68154(10) 0.0116(5) Uani 1 1 d .
N8 N 1.2948(3) 1.3399(3) 0.93881(11) 0.0146(5) Uani 1 1 d .
N6 N -0.0284(3) 0.6164(3) 0.62478(10) 0.0125(5) Uani 1 1 d .
N1 N 0.7126(3) 0.1561(3) 0.55877(11) 0.0156(5) Uani 1 1 d .
C6 C 0.9222(4) 1.3867(3) 0.89868(12) 0.0126(5) Uani 1 1 d .
H6A H 1.0047 1.4697 0.8758 0.015 Uiso 1 1 calc R
H6B H 0.7799 1.4342 0.9162 0.015 Uiso 1 1 calc R
C3 C 0.2810(4) 0.4241(3) 0.62225(12) 0.0088(5) Uani 1 1 d .
C2 C 0.3466(4) 0.1287(3) 0.60994(12) 0.0137(6) Uani 1 1 d .
H2A H 0.4239 0.0502 0.6337 0.016 Uiso 1 1 calc R
H2B H 0.1921 0.0795 0.5964 0.016 Uiso 1 1 calc R
C5 C 0.9584(4) 1.2172(3) 0.98506(12) 0.0125(5) Uani 1 1 d .
H5A H 1.0794 1.1699 1.0090 0.015 Uiso 1 1 calc R
H5B H 0.8507 1.2668 1.0183 0.015 Uiso 1 1 calc R
C7 C 0.8111(4) 1.0882(3) 0.87952(12) 0.0098(5) Uani 1 1 d .
C4 C 0.1704(4) 0.5675(3) 0.66443(12) 0.0086(5) Uani 1 1 d .
H4 H 0.1133 0.5312 0.7060 0.010 Uiso 1 1 calc R
C1 C 0.3865(4) 0.2841(3) 0.51738(12) 0.0142(6) Uani 1 1 d .
H1A H 0.5112 0.3288 0.4920 0.017 Uiso 1 1 calc R
H1B H 0.2663 0.2314 0.4852 0.017 Uiso 1 1 calc R
C8 C 0.6800(4) 0.9470(3) 0.83560(12) 0.0103(5) Uani 1 1 d .
H8 H 0.6207 0.9885 0.7957 0.012 Uiso 1 1 calc R

loop_
_atom_site_aniso_label
_atom_site_aniso_U_11
_atom_site_aniso_U_22
_atom_site_aniso_U_33
_atom_site_aniso_U_23
_atom_site_aniso_U_13
_atom_site_aniso_U_12
O4 0.0191(10) 0.0133(11) 0.0168(10) 0.0017(8) -0.0035(7) -0.0006(7)
O7 0.0140(9) 0.0150(11) 0.0189(10) 0.0066(8) 0.0034(7) 0.0008(7)
O12 0.0197(10) 0.0128(11) 0.0161(9) 0.0022(8) 0.0059(7) 0.0028(7)
O6 0.0210(10) 0.0164(12) 0.0166(10) 0.0074(8) -0.0023(7) 0.0061(8)
O8 0.0166(9) 0.0148(11) 0.0156(10) -0.0046(8) -0.0003(7) 0.0030(7)
O15 0.0214(10) 0.0146(12) 0.0244(11) 0.0109(9) 0.0021(7) -0.0048(8)
O13 0.0176(10) 0.0178(12) 0.0139(9) -0.0035(8) 0.0011(7) 0.0007(7)
O1 0.0167(10) 0.0222(13) 0.0240(11) 0.0018(9) 0.0103(8) 0.0018(8)
O14 0.0168(10) 0.0165(11) 0.0181(10) 0.0046(8) -0.0064(7) 0.0041(7)
O10 0.0168(10) 0.0245(13) 0.0220(10) 0.0032(9) -0.0076(8) 0.0025(8)
O3 0.0236(10) 0.0140(12) 0.0242(11) 0.0122(9) -0.0033(8) 0.0049(8)
O5 0.0125(10) 0.0189(12) 0.0272(11) -0.0033(9) -0.0037(7) 0.0008(8)
O9 0.0170(10) 0.0274(13) 0.0228(11) 0.0113(9) 0.0066(8) 0.0033(8)
O11 0.0254(11) 0.0144(12) 0.0205(10) 0.0124(9) 0.0061(8) 0.0000(8)
O16 0.0149(10) 0.0176(12) 0.0305(11) -0.0034(9) 0.0050(8) 0.0002(8)
O2 0.0146(10) 0.0336(14) 0.0419(13) 0.0210(11) -0.0034(9) 0.0043(9)
N10 0.0156(11) 0.0068(12) 0.0069(10) 0.0033(8) 0.0016(7) 0.0017(8)
N9 0.0089(10) 0.0121(13) 0.0158(11) 0.0012(9) -0.0002(8) 0.0007(8)
N11 0.0099(10) 0.0141(13) 0.0097(10) 0.0008(9) -0.0002(7) -0.0002(8)
N14 0.0089(10) 0.0116(13) 0.0141(11) 0.0022(9) 0.0011(8) -0.0018(8)
N3 0.0125(11) 0.0129(13) 0.0096(10) 0.0026(9) -0.0001(8) 0.0017(8)
N5 0.0115(11) 0.0126(13) 0.0126(11) 0.0048(9) 0.0000(8) 0.0012(8)
N12 0.0116(11) 0.0142(14) 0.0131(11) 0.0030(9) 0.0008(8) 0.0016(8)
N2 0.0099(11) 0.0106(13) 0.0176(11) 0.0023(9) 0.0009(8) 0.0007(8)
N4 0.0138(11) 0.0098(12) 0.0102(10) 0.0017(9) -0.0008(8) 0.0037(8)
N13 0.0137(11) 0.0148(14) 0.0143(11) -0.0010(9) 0.0005(8) -0.0025(9)
N7 0.0123(11) 0.0082(12) 0.0149(11) 0.0023(9) -0.0015(8) 0.0030(8)
N8 0.0122(11) 0.0120(13) 0.0184(12) -0.0009(9) -0.0007(8) 0.0002(8)
N6 0.0098(11) 0.0156(14) 0.0120(11) 0.0005(9) -0.0009(8) 0.0052(9)
N1 0.0122(11) 0.0093(13) 0.0247(13) 0.0005(10) 0.0017(9) 0.0016(8)
C6 0.0116(12) 0.0097(15) 0.0169(13) 0.0042(10) -0.0017(9) -0.0004(9)
C3 0.0060(11) 0.0078(14) 0.0129(12) 0.0028(10) 0.0001(8) 0.0009(9)
C2 0.0133(13) 0.0094(15) 0.0174(13) -0.0012(11) 0.0035(10) -0.0003(10)
C5 0.0145(13) 0.0117(15) 0.0110(12) 0.0019(10) -0.0002(9) -0.0006(10)
C7 0.0094(12) 0.0087(14) 0.0123(12) 0.0043(10) 0.0009(9) 0.0018(9)
C4 0.0106(12) 0.0076(14) 0.0083(11) 0.0032(10) -0.0026(8) 0.0014(9)
C1 0.0136(13) 0.0167(16) 0.0126(12) 0.0030(11) -0.0004(9) 0.0031(10)
C8 0.0108(12) 0.0108(14) 0.0104(12) 0.0042(10) 0.0009(9) 0.0020(9)

loop_
_atom_type_symbol
_atom_type_description
_atom_type_scat_dispersion_real
_atom_type_scat_dispersion_imag
_atom_type_scat_source
C C 0.0033 0.0016 'International Tables Vol C Tables 4.2.6.8 and 6.1.1.4'
H H 0.0000 0.0000 'International Tables Vol C Tables 4.2.6.8 and 6.1.1.4'
N N 0.0061 0.0033 'International Tables Vol C Tables 4.2.6.8 and 6.1.1.4'
O O 0.0106 0.0060 'International Tables Vol C Tables 4.2.6.8 and 6.1.1.4'

loop_
_geom_angle_atom_site_label_1
_geom_angle_atom_site_label_2
_geom_angle_atom_site_label_3
_geom_angle
N12 N10 C6 118.4(2)
N12 N10 C7 119.7(2)
C7 N10 C6 116.8(2)
N8 N9 C6 114.9(2)
N8 N9 C5 116.0(2)
C6 N9 C5 112.8(2)
C7 N11 C5 121.7(2)
O13 N14 O14 126.6(2)
O13 N14 C8 115.9(2)
O14 N14 C8 117.4(2)
C3 N3 C1 121.3(2)
O4 N5 N4 116.5(2)
O3 N5 O4 126.2(2)
O3 N5 N4 117.3(2)
O12 N12 N10 116.9(2)
O11 N12 O12 127.0(2)
O11 N12 N10 116.1(2)
N1 N2 C2 115.6(2)
N1 N2 C1 116.4(2)
C2 N2 C1 113.72(19)
N5 N4 C3 119.4(2)
N5 N4 C2 119.0(2)
C3 N4 C2 116.2(2)
O15 N13 O16 126.9(2)
O15 N13 C8 119.3(2)
O16 N13 C8 113.7(2)
O7 N7 O8 126.3(2)
O7 N7 C4 118.5(2)
O8 N7 C4 115.2(2)
O10 N8 N9 116.3(2)
O9 N8 O10 126.0(2)
O9 N8 N9 117.6(2)
O6 N6 O5 127.1(2)
O6 N6 C4 118.8(2)
O5 N6 C4 114.0(2)
O1 N1 N2 116.8(2)
O2 N1 O1 125.7(2)
O2 N1 N2 117.3(2)
N10 C6 H6A 109.9
N10 C6 H6B 109.9
N9 C6 N10 109.1(2)
N9 C6 H6A 109.9
N9 C6 H6B 109.9
H6A C6 H6B 108.3
N3 C3 N4 123.5(2)
N3 C3 C4 118.9(2)
N4 C3 C4 116.8(2)
N2 C2 N4 109.0(2)
N2 C2 H2A 109.9
N2 C2 H2B 109.9
N4 C2 H2A 109.9
N4 C2 H2B 109.9
H2A C2 H2B 108.3
N9 C5 H5A 108.6
N9 C5 H5B 108.6
N11 C5 N9 114.5(2)
N11 C5 H5A 108.6
N11 C5 H5B 108.6
H5A C5 H5B 107.6
N10 C7 C8 117.0(2)
N11 C7 N10 122.6(2)
N11 C7 C8 119.6(2)
N7 C4 N6 106.16(19)
N7 C4 C3 113.37(19)
N7 C4 H4 109.7
N6 C4 H4 109.7
C3 C4 N6 108.21(19)
C3 C4 H4 109.7
N3 C1 N2 114.5(2)
N3 C1 H1A 108.6
N3 C1 H1B 108.6
N2 C1 H1A 108.6
N2 C1 H1B 108.6
H1A C1 H1B 107.6
N14 C8 N13 107.5(2)
N14 C8 H8 109.2
N13 C8 H8 109.2
C7 C8 N14 112.91(19)
C7 C8 N13 108.92(19)
C7 C8 H8 109.2

loop_
_geom_bond_atom_site_label_1
_geom_bond_atom_site_label_2
_geom_bond_distance
O4 N5 1.225(3)
O7 N7 1.218(3)
O12 N12 1.220(3)
O6 N6 1.211(3)
O8 N7 1.223(3)
O15 N13 1.205(3)
O13 N14 1.216(3)
O1 N1 1.215(3)
O14 N14 1.217(3)
O10 N8 1.219(3)
O3 N5 1.223(3)
O5 N6 1.218(3)
O9 N8 1.216(3)
O11 N12 1.217(3)
O16 N13 1.220(3)
O2 N1 1.215(3)
N10 N12 1.393(3)
N10 C6 1.465(3)
N10 C7 1.405(3)
N9 N8 1.406(3)
N9 C6 1.447(3)
N9 C5 1.465(3)
N11 C5 1.455(3)
N11 C7 1.262(3)
N14 C8 1.515(3)
N3 C3 1.261(3)
N3 C1 1.454(3)
N5 N4 1.389(3)
N2 N1 1.406(3)
N2 C2 1.453(3)
N2 C1 1.469(3)
N4 C3 1.405(3)
N4 C2 1.456(3)
N13 C8 1.526(3)
N7 C4 1.510(3)
N6 C4 1.524(3)
C6 H6A 0.9900
C6 H6B 0.9900
C3 C4 1.519(3)
C2 H2A 0.9900
C2 H2B 0.9900
C5 H5A 0.9900
C5 H5B 0.9900
C7 C8 1.506(4)
C4 H4 1.0000
C1 H1A 0.9900
C1 H1B 0.9900
C8 H8 1.0000
